data_2000663
loop_
_publ_author_name
'Du, J.-L.'
'Rettig, S. J.'
'Thompson, R. C.'
'Trotter, J.'

_publ_section_title
;
 Structure of a polymeric cadmium complex containing triply bridging
 monophenylphosphinate ligands
;
_journal_issue 8
_journal_name_full 'Acta Crystallographica Section C'
_journal_page_first 1394
_journal_page_last 1397
_journal_paper_doi 10.1107/S0108270191014841
_journal_volume 48
_journal_year 1992
_chemical_formula_sum 'C6 H8 Cd Cl O3 P'
_chemical_formula_weight 306.96
_space_group_IT_number 2
_space_group_name_Hall '-P 1'
_space_group_name_H-M_alt 'P -1'
_symmetry_cell_setting triclinic
_symmetry_space_group_name_H-M 'P -1'
_cell_angle_alpha 102.600(10)
_cell_angle_beta 103.240(10)
_cell_angle_gamma 110.235(9)
_cell_formula_units_Z 4
_cell_length_a 12.855(2)
_cell_length_b 13.501(2)
_cell_length_c 5.8864(6)
_cell_volume 882.2(2)
_diffrn_radiation_type Mo
_diffrn_radiation_wavelength 0.71069
_exptl_absorpt_coefficient_mu 2.91
_exptl_crystal_density_diffrn 2.311
_exptl_crystal_F_000 592
_cod_data_source_file hh0583.cif
_cod_data_source_block hh0583a
_cod_original_cell_volume 882.3(2)
_cod_original_formula_sum 'C6 H8 Cd1 Cl1 O3 P1'
_cod_database_code 2000663

loop_
_space_group_symop_id
_space_group_symop_operation_xyz
1 x,y,z
2 -x,-y,-z

loop_
_atom_site_label
_atom_site_fract_x
_atom_site_fract_y
_atom_site_fract_z
Cd(1) .250010(10) .249981(9) .02041(2)
Cd(2) .0 .0 .0
Cd(3) .5 .5 .5
Cl(1) .19950(3) .03914(3) -.09281(7)
Cl(2) .30046(3) .46084(3) .16849(7)
P(1) .10740(3) .26467(3) .45162(6)
P(2) .39260(3) .23533(3) .57957(6)
O(1) .10070(10) .19520(10) .2019(2)
O(2) .11120(10) .20980(10) .6508(2)
O(3) .39930(10) .30490(10) .4067(2)
O(4) .38870(10) .29030(10) .8301(2)
O(5) -.07320(10) .04910(10) -.3219(2)
O(6) .57330(10) .45150(10) .2022(2)
C(1) -.00950(10) .30890(10) .4202(3)
C(2) -.0838(2) .2948(2) .1912(3)
C(3) -.1663(2) .3396(2) .1786(4)
C(4) -.1748(2) .3986(2) .3947(5)
C(5) -.1028(2) .4109(2) .6214(4)
C(6) -.0195(2) .3667(2) .6366(3)
C(7) .50920(10) .19110(10) .6207(3)
C(8) .5194(2) .1329(2) .7886(3)
C(9) .6026(2) .0884(2) .8125(4)
C(10) .6755(2) .1016(2) .6726(4)
C(11) .6666(2) .1603(2) .5057(4)
C(12) .5839(2) .2051(2) .4803(3)

loop_
_geom_bond_atom_site_label_1
_geom_bond_atom_site_label_2
_geom_bond_distance
Cd(1) Cl(1) 2.5816(5)
Cd(1) Cl(2) 2.5819(5)
Cd(1) O(1) 2.3820(10)
Cd(1) O(3) 2.3840(10)
Cd(2) Cl(1) 2.6429(5)
Cd(2) O(1) 2.3670(10)
Cd(2) O(5) 2.2530(10)
Cd(3) Cl(2) 2.6432(6)
Cd(3) O(3) 2.3660(10)
Cd(3) O(6) 2.2520(10)
P(1) O(1) 1.5280(10)
P(1) O(2) 1.5180(10)
P(1) C(1) 1.786(2)
P(2) O(3) 1.5260(10)
P(2) O(4) 1.5200(10)
P(2) C(7) 1.784(2)
C(1) C(2) 1.393(2)
C(1) C(6) 1.399(2)
C(2) C(3) 1.387(3)
C(3) C(4) 1.394(3)
C(4) C(5) 1.377(4)
C(5) C(6) 1.391(3)
C(7) C(8) 1.401(2)
C(7) C(12) 1.395(2)
C(8) C(9) 1.392(3)
C(9) C(10) 1.374(3)
C(10) C(11) 1.399(3)
C(11) C(12) 1.390(3)
